data_1506502
loop_
_publ_author_name
'Oguri, Hiroki'
'Schreiber, Stuart L.'

_publ_section_title
;
 Skeletal diversity via a folding pathway: synthesis of indole
 alkaloid-like skeletons.
;
_journal_issue 1
_journal_name_full 'Organic letters'
_journal_page_first 47
_journal_page_last 50
_journal_paper_doi 10.1021/ol047945w
_journal_volume 7
_journal_year 2005
_chemical_formula_sum 'C43 H47 N7 O10 S'
_chemical_formula_weight 853.94
_chemical_name_systematic
; 
 ? 
;
_space_group_IT_number 14
_symmetry_cell_setting monoclinic
_symmetry_space_group_name_Hall '-P 2yn'
_symmetry_space_group_name_H-M 'P 1 21/n 1'
_atom_sites_solution_hydrogens geom
_atom_sites_solution_primary direct
_atom_sites_solution_secondary difmap
_audit_creation_method SHELXL-97
_cell_angle_alpha 90.00
_cell_angle_beta 92.248(5)
_cell_angle_gamma 90.00
_cell_formula_units_Z 4
_cell_length_a 15.165(3)
_cell_length_b 11.970(3)
_cell_length_c 22.819(5)
_cell_measurement_temperature 193(2)
_cell_volume 4139.0(16)
_computing_cell_refinement 'SMART (BRUKER, V5.625, 2001)'
_computing_data_collection 'ASTRO (BRUKER, V5.007, 1997)'
_computing_data_reduction 'SAINT (BRUKER, V6.22, 2001)'
_computing_molecular_graphics 'SHELXTL (BRUKER, 2000, V6.1)'
_computing_publication_material 'XCIF (Sheldrick and BRUKER, 1997, V5.1)'
_computing_structure_refinement 'SHELXL-97 (Sheldrick, 1997)'
_computing_structure_solution 'SHELXS-97 (Sheldrick, 1990)'
_diffrn_ambient_temperature 193(2)
_diffrn_detector_area_resol_mean 836.6
_diffrn_measured_fraction_theta_full 0.999
_diffrn_measured_fraction_theta_max 0.999
_diffrn_measurement_device_type 'Bruker CCD'
_diffrn_measurement_method '\w, 0.3 deg'
_diffrn_radiation_monochromator graphite
_diffrn_radiation_source 'normal-focus sealed tube'
_diffrn_radiation_type MoK\a
_diffrn_radiation_wavelength 0.71073
_diffrn_reflns_av_R_equivalents 0.0730
_diffrn_reflns_av_sigmaI/netI 0.0703
_diffrn_reflns_limit_h_max 15
_diffrn_reflns_limit_h_min -18
_diffrn_reflns_limit_k_max 14
_diffrn_reflns_limit_k_min -14
_diffrn_reflns_limit_l_max 27
_diffrn_reflns_limit_l_min -22
_diffrn_reflns_number 22925
_diffrn_reflns_theta_full 25.00
_diffrn_reflns_theta_max 25.00
_diffrn_reflns_theta_min 1.58
_diffrn_standards_decay_% <1
_diffrn_standards_interval_count 0
_diffrn_standards_number 0
_exptl_absorpt_coefficient_mu 0.147
_exptl_absorpt_correction_type none
_exptl_crystal_colour colorless
_exptl_crystal_density_diffrn 1.370
_exptl_crystal_density_meas 0
_exptl_crystal_density_method 'not measured'
_exptl_crystal_description chunk
_exptl_crystal_F_000 1800
_exptl_crystal_size_max 0.12
_exptl_crystal_size_mid 0.12
_exptl_crystal_size_min 0.10
_refine_diff_density_max 0.389
_refine_diff_density_min -0.395
_refine_diff_density_rms 0.060
_refine_ls_extinction_method none
_refine_ls_goodness_of_fit_ref 1.010
_refine_ls_hydrogen_treatment constr
_refine_ls_matrix_type full
_refine_ls_number_parameters 556
_refine_ls_number_reflns 7271
_refine_ls_number_restraints 0
_refine_ls_restrained_S_all 1.010
_refine_ls_R_factor_all 0.0807
_refine_ls_R_factor_gt 0.0539
_refine_ls_shift/su_max 0.000
_refine_ls_shift/su_mean 0.000
_refine_ls_structure_factor_coef Fsqd
_refine_ls_weighting_details 'calc w=1/[\s^2^(Fo^2^)+(0.0674P)^2^+0.0000P] where P=(Fo^2^+2Fc^2^)/3'
_refine_ls_weighting_scheme calc
_refine_ls_wR_factor_gt 0.1210
_refine_ls_wR_factor_ref 0.1318
_reflns_number_gt 5236
_reflns_number_total 7271
_reflns_threshold_expression >2sigma(I)
_cod_data_source_file ol047945wsi20041006_054101.cif
_cod_data_source_block sls83t
_cod_depositor_comments
;
The following automatic conversions were performed:

'_symmetry_cell_setting' value 'Monoclinic' changed to 'monoclinic'
according to /home/saulius/struct/CIF-dictionaries/cif_core.dic
dictionary named 'cif_core.dic' version 2.4.1 from
2010-06-29.

'_refine_ls_hydrogen_treatment' value 'Constr' changed
to 'constr' according to
/home/saulius/struct/CIF-dictionaries/cif_core.dic dictionary named
'cif_core.dic' version 2.4.1 from 2010-06-29.

Automatic conversion script
Id: cif_fix_values 1715 2011-07-08 13:25:40Z adriana 
;
_cod_original_cell_volume 4139.1(15)
_cod_original_sg_symbol_H-M P2(1)/n
_cod_database_code 1506502

loop_
_symmetry_equiv_pos_as_xyz
'x, y, z'
'-x+1/2, y+1/2, -z+1/2'
'-x, -y, -z'
'x-1/2, -y-1/2, z-1/2'

loop_
_atom_site_label
_atom_site_type_symbol
_atom_site_fract_x
_atom_site_fract_y
_atom_site_fract_z
_atom_site_U_iso_or_equiv
_atom_site_adp_type
_atom_site_occupancy
_atom_site_symmetry_multiplicity
_atom_site_calc_flag
_atom_site_refinement_flags
S1 S 0.02418(4) 0.16796(5) 0.37330(3) 0.02415(17) Uani 1 1 d .
O1 O 0.26045(11) -0.07579(13) 0.32822(7) 0.0212(4) Uani 1 1 d .
O2 O 0.04661(12) -0.14866(15) 0.35391(8) 0.0322(5) Uani 1 1 d .
O3 O 0.49530(12) -0.11714(14) 0.44902(7) 0.0270(4) Uani 1 1 d .
O4 O 0.01027(12) 0.12229(15) 0.31634(8) 0.0350(5) Uani 1 1 d .
O5 O -0.04372(11) 0.16864(14) 0.41427(8) 0.0298(4) Uani 1 1 d .
O6 O 0.03488(15) 0.34493(18) 0.49769(9) 0.0495(6) Uani 1 1 d .
O7 O -0.08305(16) 0.4074(2) 0.45333(11) 0.0621(7) Uani 1 1 d .
O8 O 0.18205(15) 0.07713(17) 0.23857(8) 0.0442(5) Uani 1 1 d .
O9 O 0.62814(16) 0.0422(2) 0.17834(9) 0.0529(6) Uani 1 1 d .
O10 O 0.30075(12) 0.28261(14) 0.37496(8) 0.0325(5) Uani 1 1 d .
N1 N 0.10719(13) 0.09729(16) 0.40189(9) 0.0214(5) Uani 1 1 d .
N2 N 0.18346(13) -0.14483(15) 0.40171(9) 0.0214(5) Uani 1 1 d .
N3 N 0.42392(13) 0.03882(15) 0.41819(8) 0.0195(5) Uani 1 1 d .
N4 N -0.00616(17) 0.37975(17) 0.45458(10) 0.0318(6) Uani 1 1 d .
N5 N 0.36948(14) 0.24986(16) 0.46340(9) 0.0225(5) Uani 1 1 d .
H5 H 0.4010 0.2007 0.4838 0.027 Uiso 1 1 calc R
C1 C 0.18333(16) 0.07526(19) 0.36495(10) 0.0198(5) Uani 1 1 d .
H1 H 0.1996 0.1432 0.3423 0.024 Uiso 1 1 calc R
C2 C 0.17219(16) -0.02905(19) 0.32420(11) 0.0211(5) Uani 1 1 d .
C3 C 0.12216(17) -0.1160(2) 0.35969(11) 0.0235(6) Uani 1 1 d .
C4 C 0.16724(18) -0.2141(2) 0.45239(12) 0.0279(6) Uani 1 1 d .
H4A H 0.1139 -0.2604 0.4447 0.033 Uiso 1 1 calc R
H4B H 0.1573 -0.1664 0.4870 0.033 Uiso 1 1 calc R
C5 C 0.24631(18) -0.2884(2) 0.46435(12) 0.0303(6) Uani 1 1 d .
H5A H 0.2521 -0.3421 0.4318 0.036 Uiso 1 1 calc R
H5B H 0.2388 -0.3311 0.5009 0.036 Uiso 1 1 calc R
C6 C 0.32861(18) -0.2161(2) 0.47029(11) 0.0274(6) Uani 1 1 d .
H6A H 0.3798 -0.2643 0.4807 0.033 Uiso 1 1 calc R
H6B H 0.3216 -0.1626 0.5029 0.033 Uiso 1 1 calc R
C7 C 0.34830(17) -0.14996(19) 0.41393(10) 0.0211(5) Uani 1 1 d .
C8 C 0.26615(16) -0.08688(19) 0.39095(10) 0.0195(5) Uani 1 1 d .
C9 C 0.42733(16) -0.07396(19) 0.42912(10) 0.0204(5) Uani 1 1 d .
C10 C 0.34640(16) 0.09645(18) 0.39248(10) 0.0194(5) Uani 1 1 d .
H10 H 0.3503 0.0935 0.3489 0.023 Uiso 1 1 calc R
C11 C 0.25929(16) 0.03933(18) 0.40844(10) 0.0185(5) Uani 1 1 d .
C12 C 0.22355(16) 0.06055(18) 0.46774(10) 0.0186(5) Uani 1 1 d .
C13 C 0.26388(17) 0.05022(19) 0.52306(11) 0.0230(6) Uani 1 1 d .
H13 H 0.3247 0.0318 0.5272 0.028 Uiso 1 1 calc R
C14 C 0.21503(19) 0.0669(2) 0.57228(11) 0.0282(6) Uani 1 1 d .
H14 H 0.2426 0.0614 0.6103 0.034 Uiso 1 1 calc R
C15 C 0.12570(19) 0.0915(2) 0.56612(12) 0.0303(6) Uani 1 1 d .
H15 H 0.0924 0.1006 0.6002 0.036 Uiso 1 1 calc R
C16 C 0.08432(18) 0.1031(2) 0.51155(11) 0.0262(6) Uani 1 1 d .
H16 H 0.0231 0.1195 0.5076 0.031 Uiso 1 1 calc R
C17 C 0.13492(16) 0.09019(18) 0.46252(11) 0.0207(6) Uani 1 1 d .
C18 C 0.05928(16) 0.3078(2) 0.36231(11) 0.0226(6) Uani 1 1 d .
C19 C 0.04277(17) 0.3951(2) 0.40077(11) 0.0258(6) Uani 1 1 d .
C20 C 0.0703(2) 0.5024(2) 0.38959(13) 0.0361(7) Uani 1 1 d .
H20 H 0.0588 0.5611 0.4163 0.043 Uiso 1 1 calc R
C21 C 0.1147(2) 0.5237(2) 0.33937(13) 0.0396(7) Uani 1 1 d .
H21 H 0.1349 0.5972 0.3318 0.048 Uiso 1 1 calc R
C22 C 0.1302(2) 0.4403(2) 0.30019(13) 0.0370(7) Uani 1 1 d .
H22 H 0.1600 0.4564 0.2653 0.044 Uiso 1 1 calc R
C23 C 0.10252(18) 0.3322(2) 0.31131(12) 0.0312(6) Uani 1 1 d .
H23 H 0.1132 0.2745 0.2839 0.037 Uiso 1 1 calc R
C24 C 0.14854(18) -0.0031(2) 0.26022(12) 0.0281(6) Uani 1 1 d .
C25 C 0.0891(2) -0.0809(3) 0.22706(13) 0.0524(9) Uani 1 1 d .
H25A H 0.0740 -0.0493 0.1883 0.079 Uiso 1 1 calc R
H25B H 0.0351 -0.0919 0.2485 0.079 Uiso 1 1 calc R
H25C H 0.1189 -0.1528 0.2224 0.079 Uiso 1 1 calc R
C26 C 0.37911(19) -0.2303(2) 0.36607(12) 0.0307(6) Uani 1 1 d .
H26A H 0.3298 -0.2782 0.3529 0.046 Uiso 1 1 calc R
H26B H 0.4275 -0.2768 0.3821 0.046 Uiso 1 1 calc R
H26C H 0.3997 -0.1870 0.3328 0.046 Uiso 1 1 calc R
C27 C 0.51003(16) 0.0932(2) 0.40921(11) 0.0231(6) Uani 1 1 d .
H27A H 0.5551 0.0603 0.4366 0.028 Uiso 1 1 calc R
H27B H 0.5054 0.1737 0.4184 0.028 Uiso 1 1 calc R
C28 C 0.53954(16) 0.0798(2) 0.34719(11) 0.0242(6) Uani 1 1 d .
C29 C 0.53309(19) 0.1679(2) 0.30775(12) 0.0328(7) Uani 1 1 d .
H29 H 0.5085 0.2365 0.3201 0.039 Uiso 1 1 calc R
C30 C 0.5611(2) 0.1591(2) 0.25132(13) 0.0389(7) Uani 1 1 d .
H30 H 0.5561 0.2211 0.2254 0.047 Uiso 1 1 calc R
C31 C 0.5965(2) 0.0600(3) 0.23263(12) 0.0384(7) Uani 1 1 d .
C32 C 0.6021(2) -0.0302(3) 0.27110(13) 0.0409(7) Uani 1 1 d .
H32 H 0.6253 -0.0993 0.2582 0.049 Uiso 1 1 calc R
C33 C 0.57472(19) -0.0205(2) 0.32719(12) 0.0334(7) Uani 1 1 d .
H33 H 0.5796 -0.0828 0.3529 0.040 Uiso 1 1 calc R
C34 C 0.6299(3) 0.1369(3) 0.13950(14) 0.0645(11) Uani 1 1 d .
H34A H 0.5697 0.1649 0.1323 0.097 Uiso 1 1 calc R
H34B H 0.6545 0.1142 0.1022 0.097 Uiso 1 1 calc R
H34C H 0.6666 0.1959 0.1575 0.097 Uiso 1 1 calc R
C35 C 0.33934(17) 0.22044(19) 0.41030(11) 0.0223(6) Uani 1 1 d .
C36 C 0.35357(18) 0.36061(19) 0.49082(11) 0.0264(6) Uani 1 1 d .
C37 C 0.3969(2) 0.4522(2) 0.45550(13) 0.0375(7) Uani 1 1 d .
H37A H 0.4590 0.4333 0.4503 0.056 Uiso 1 1 calc R
H37B H 0.3931 0.5234 0.4765 0.056 Uiso 1 1 calc R
H37C H 0.3663 0.4588 0.4170 0.056 Uiso 1 1 calc R
C38 C 0.3960(2) 0.3548(2) 0.55177(13) 0.0463(8) Uani 1 1 d .
H38A H 0.3690 0.2943 0.5737 0.070 Uiso 1 1 calc R
H38B H 0.3873 0.4259 0.5720 0.070 Uiso 1 1 calc R
H38C H 0.4594 0.3404 0.5491 0.070 Uiso 1 1 calc R
C39 C 0.2549(2) 0.3802(2) 0.49331(15) 0.0424(8) Uani 1 1 d .
H39A H 0.2293 0.3872 0.4534 0.064 Uiso 1 1 calc R
H39B H 0.2441 0.4490 0.5152 0.064 Uiso 1 1 calc R
H39C H 0.2275 0.3170 0.5130 0.064 Uiso 1 1 calc R
C1S C 0.7609(3) 0.2499(5) 0.3503(2) 0.0922(15) Uani 1 1 d .
H1S1 H 0.7336 0.1851 0.3307 0.138 Uiso 1 1 d R
H1S2 H 0.8043 0.2244 0.3803 0.138 Uiso 1 1 d R
H1S3 H 0.7904 0.2958 0.3214 0.138 Uiso 1 1 d R
C2S C 0.6934(3) 0.3158(3) 0.37777(16) 0.0544(9) Uani 1 1 d .
N1S N 0.6396(3) 0.3645(3) 0.39902(15) 0.0762(10) Uani 1 1 d .
C3S C 0.3559(4) 0.4208(5) 0.7147(2) 0.1125(19) Uani 1 1 d .
H3S1 H 0.3272 0.3551 0.7310 0.169 Uiso 1 1 d R
H3S2 H 0.4198 0.4085 0.7148 0.169 Uiso 1 1 d R
H3S3 H 0.3334 0.4330 0.6744 0.169 Uiso 1 1 d R
C4S C 0.3377(3) 0.5159(6) 0.7493(2) 0.0911(17) Uani 1 1 d .
N2S N 0.3213(3) 0.5944(5) 0.7767(2) 0.1177(18) Uani 1 1 d .

loop_
_atom_site_aniso_label
_atom_site_aniso_U_11
_atom_site_aniso_U_22
_atom_site_aniso_U_33
_atom_site_aniso_U_23
_atom_site_aniso_U_13
_atom_site_aniso_U_12
S1 0.0197(3) 0.0187(3) 0.0338(4) -0.0047(3) -0.0024(3) 0.0030(3)
O1 0.0217(9) 0.0186(8) 0.0233(9) -0.0034(7) 0.0006(7) 0.0035(7)
O2 0.0243(11) 0.0279(10) 0.0442(12) -0.0074(8) -0.0010(9) -0.0061(9)
O3 0.0234(10) 0.0235(9) 0.0339(10) 0.0034(8) -0.0023(8) 0.0074(8)
O4 0.0316(11) 0.0321(10) 0.0401(11) -0.0094(9) -0.0115(9) 0.0080(9)
O5 0.0206(10) 0.0205(9) 0.0485(12) -0.0014(8) 0.0039(8) 0.0020(8)
O6 0.0627(15) 0.0575(14) 0.0284(12) 0.0051(10) 0.0018(11) -0.0121(12)
O7 0.0499(16) 0.0582(15) 0.0808(18) 0.0225(13) 0.0359(13) 0.0247(13)
O8 0.0644(15) 0.0358(11) 0.0317(11) 0.0059(9) -0.0059(10) -0.0014(11)
O9 0.0635(16) 0.0633(15) 0.0329(12) -0.0006(11) 0.0154(11) -0.0013(13)
O10 0.0350(11) 0.0172(9) 0.0442(12) 0.0055(8) -0.0124(9) 0.0006(8)
N1 0.0198(11) 0.0177(10) 0.0269(12) -0.0048(9) 0.0020(9) 0.0025(9)
N2 0.0226(11) 0.0144(10) 0.0273(12) -0.0029(8) 0.0025(9) -0.0010(9)
N3 0.0186(11) 0.0155(10) 0.0244(11) -0.0024(8) -0.0005(9) 0.0015(9)
N4 0.0421(16) 0.0155(11) 0.0385(15) -0.0043(10) 0.0115(12) -0.0017(11)
N5 0.0243(12) 0.0127(10) 0.0303(12) -0.0003(8) -0.0018(9) 0.0037(9)
C1 0.0195(13) 0.0142(11) 0.0257(13) -0.0017(10) 0.0022(10) 0.0017(10)
C2 0.0165(13) 0.0202(12) 0.0267(14) -0.0043(10) 0.0010(10) 0.0014(11)
C3 0.0237(15) 0.0181(12) 0.0287(14) -0.0113(11) 0.0023(11) 0.0013(11)
C4 0.0300(15) 0.0208(13) 0.0331(15) 0.0036(11) 0.0050(12) -0.0083(12)
C5 0.0334(16) 0.0175(12) 0.0399(16) 0.0063(12) 0.0008(13) -0.0043(12)
C6 0.0328(16) 0.0180(12) 0.0313(15) 0.0039(11) 0.0006(12) 0.0008(12)
C7 0.0241(14) 0.0138(11) 0.0256(14) -0.0020(10) 0.0019(11) 0.0033(11)
C8 0.0221(14) 0.0150(12) 0.0217(13) -0.0032(10) 0.0038(10) -0.0001(10)
C9 0.0217(14) 0.0209(12) 0.0190(13) -0.0004(10) 0.0047(11) 0.0033(11)
C10 0.0207(13) 0.0165(12) 0.0211(13) -0.0015(10) 0.0009(10) 0.0012(10)
C11 0.0196(13) 0.0123(11) 0.0235(13) -0.0006(10) -0.0016(10) 0.0012(10)
C12 0.0195(13) 0.0086(11) 0.0277(14) -0.0003(10) 0.0021(11) -0.0013(10)
C13 0.0237(14) 0.0165(12) 0.0289(15) -0.0013(10) 0.0002(11) -0.0002(11)
C14 0.0376(17) 0.0233(13) 0.0239(14) -0.0002(11) 0.0023(12) -0.0002(12)
C15 0.0372(17) 0.0247(14) 0.0300(15) -0.0032(11) 0.0117(13) -0.0006(12)
C16 0.0241(15) 0.0198(13) 0.0351(16) -0.0032(11) 0.0061(12) 0.0026(11)
C17 0.0255(14) 0.0092(11) 0.0274(14) -0.0026(10) 0.0001(11) -0.0029(10)
C18 0.0203(13) 0.0220(12) 0.0254(14) 0.0000(10) -0.0012(11) 0.0048(11)
C19 0.0251(14) 0.0233(13) 0.0291(15) -0.0002(11) 0.0020(11) 0.0004(11)
C20 0.0445(18) 0.0222(14) 0.0417(17) -0.0039(12) 0.0039(14) -0.0058(13)
C21 0.0467(19) 0.0294(15) 0.0432(18) 0.0076(14) 0.0073(15) -0.0096(15)
C22 0.0350(17) 0.0434(17) 0.0332(16) 0.0123(14) 0.0065(13) 0.0024(14)
C23 0.0293(15) 0.0351(15) 0.0292(15) 0.0010(12) 0.0020(12) 0.0095(13)
C24 0.0251(15) 0.0287(15) 0.0304(15) -0.0079(12) 0.0006(12) 0.0095(12)
C25 0.062(2) 0.061(2) 0.0333(18) -0.0129(15) -0.0064(16) -0.0163(19)
C26 0.0327(16) 0.0231(13) 0.0359(16) -0.0077(12) -0.0033(13) 0.0094(12)
C27 0.0163(13) 0.0205(12) 0.0325(15) -0.0029(11) -0.0008(11) -0.0001(11)
C28 0.0158(13) 0.0239(13) 0.0329(15) -0.0019(11) 0.0003(11) -0.0018(11)
C29 0.0316(16) 0.0276(14) 0.0392(17) 0.0041(12) -0.0006(13) 0.0027(13)
C30 0.0436(19) 0.0378(17) 0.0356(17) 0.0096(13) 0.0031(14) -0.0012(15)
C31 0.0375(18) 0.0482(18) 0.0297(16) -0.0004(14) 0.0057(13) -0.0064(15)
C32 0.0458(19) 0.0355(16) 0.0423(18) -0.0045(14) 0.0147(15) 0.0057(15)
C33 0.0351(17) 0.0272(14) 0.0384(17) 0.0033(12) 0.0088(13) 0.0041(13)
C34 0.074(3) 0.087(3) 0.0331(19) 0.0122(19) 0.0140(18) -0.011(2)
C35 0.0204(13) 0.0156(12) 0.0309(15) 0.0020(11) 0.0020(11) -0.0022(11)
C36 0.0310(15) 0.0118(12) 0.0367(16) -0.0040(11) 0.0034(12) 0.0034(11)
C37 0.0417(18) 0.0166(13) 0.0545(19) -0.0041(12) 0.0058(15) -0.0045(13)
C38 0.069(2) 0.0244(15) 0.0451(19) -0.0122(13) -0.0064(16) 0.0090(15)
C39 0.0382(18) 0.0266(14) 0.063(2) -0.0081(14) 0.0142(15) 0.0045(14)
C1S 0.057(3) 0.127(4) 0.091(3) 0.002(3) -0.009(2) 0.023(3)
C2S 0.060(3) 0.053(2) 0.048(2) 0.0050(18) -0.0128(19) -0.002(2)
N1S 0.102(3) 0.054(2) 0.072(2) -0.0107(17) -0.001(2) 0.010(2)
C3S 0.123(5) 0.129(5) 0.083(4) 0.005(3) -0.031(3) -0.006(4)
C4S 0.078(3) 0.147(5) 0.047(3) 0.007(3) -0.013(2) -0.034(4)
N2S 0.113(4) 0.167(5) 0.073(3) -0.008(3) 0.008(3) -0.060(4)

loop_
_atom_type_symbol
_atom_type_description
_atom_type_scat_dispersion_real
_atom_type_scat_dispersion_imag
_atom_type_scat_source
C C 0.0033 0.0016 'International Tables Vol C Tables 4.2.6.8 and 6.1.1.4'
H H 0.0000 0.0000 'International Tables Vol C Tables 4.2.6.8 and 6.1.1.4'
N N 0.0061 0.0033 'International Tables Vol C Tables 4.2.6.8 and 6.1.1.4'
O O 0.0106 0.0060 'International Tables Vol C Tables 4.2.6.8 and 6.1.1.4'
S S 0.1246 0.1234 'International Tables Vol C Tables 4.2.6.8 and 6.1.1.4'

loop_
_geom_angle_atom_site_label_1
_geom_angle_atom_site_label_2
_geom_angle_atom_site_label_3
_geom_angle
O5 S1 O4 121.39(12)
O5 S1 N1 107.96(11)
O4 S1 N1 104.55(11)
O5 S1 C18 108.49(11)
O4 S1 C18 105.56(12)
N1 S1 C18 108.31(11)
C8 O1 C2 96.79(17)
C31 O9 C34 116.9(3)
C17 N1 C1 109.47(19)
C17 N1 S1 127.56(17)
C1 N1 S1 118.15(16)
C3 N2 C4 125.2(2)
C3 N2 C8 109.25(19)
C4 N2 C8 125.3(2)
C9 N3 C10 124.00(19)
C9 N3 C27 115.5(2)
C10 N3 C27 115.83(18)
O7 N4 O6 125.0(3)
O7 N4 C19 117.6(2)
O6 N4 C19 117.3(2)
C35 N5 C36 124.4(2)
C35 N5 H5 117.8
C36 N5 H5 117.8
N1 C1 C11 105.16(19)
N1 C1 C2 114.39(19)
C11 C1 C2 102.67(18)
N1 C1 H1 111.4
C11 C1 H1 111.4
C2 C1 H1 111.4
O1 C2 C24 108.77(19)
O1 C2 C3 100.30(18)
C24 C2 C3 122.8(2)
O1 C2 C1 101.11(18)
C24 C2 C1 115.1(2)
C3 C2 C1 105.76(19)
O2 C3 N2 127.9(2)
O2 C3 C2 130.1(2)
N2 C3 C2 101.9(2)
N2 C4 C5 108.8(2)
N2 C4 H4A 109.9
C5 C4 H4A 109.9
N2 C4 H4B 109.9
C5 C4 H4B 109.9
H4A C4 H4B 108.3
C4 C5 C6 108.9(2)
C4 C5 H5A 109.9
C6 C5 H5A 109.9
C4 C5 H5B 109.9
C6 C5 H5B 109.9
H5A C5 H5B 108.3
C5 C6 C7 113.6(2)
C5 C6 H6A 108.8
C7 C6 H6A 108.8
C5 C6 H6B 108.8
C7 C6 H6B 108.8
H6A C6 H6B 107.7
C8 C7 C9 113.76(19)
C8 C7 C26 109.28(19)
C9 C7 C26 105.9(2)
C8 C7 C6 110.8(2)
C9 C7 C6 106.84(19)
C26 C7 C6 110.1(2)
O1 C8 N2 101.10(18)
O1 C8 C7 113.77(19)
N2 C8 C7 113.58(19)
O1 C8 C11 99.36(17)
N2 C8 C11 110.40(19)
C7 C8 C11 116.70(19)
O3 C9 N3 120.5(2)
O3 C9 C7 118.2(2)
N3 C9 C7 121.2(2)
N3 C10 C35 114.19(19)
N3 C10 C11 112.17(18)
C35 C10 C11 107.15(19)
N3 C10 H10 107.7
C35 C10 H10 107.7
C11 C10 H10 107.7
C12 C11 C10 118.75(19)
C12 C11 C1 104.16(19)
C10 C11 C1 110.31(19)
C12 C11 C8 115.05(19)
C10 C11 C8 107.51(19)
C1 C11 C8 99.18(17)
C13 C12 C17 119.4(2)
C13 C12 C11 130.1(2)
C17 C12 C11 110.4(2)
C14 C13 C12 119.7(2)
C14 C13 H13 120.2
C12 C13 H13 120.2
C13 C14 C15 120.0(2)
C13 C14 H14 120.0
C15 C14 H14 120.0
C16 C15 C14 121.4(2)
C16 C15 H15 119.3
C14 C15 H15 119.3
C15 C16 C17 118.0(2)
C15 C16 H16 121.0
C17 C16 H16 121.0
C16 C17 C12 121.4(2)
C16 C17 N1 128.3(2)
C12 C17 N1 110.1(2)
C23 C18 C19 118.2(2)
C23 C18 S1 118.05(19)
C19 C18 S1 123.7(2)
C20 C19 C18 121.3(2)
C20 C19 N4 116.0(2)
C18 C19 N4 122.7(2)
C21 C20 C19 119.3(3)
C21 C20 H20 120.4
C19 C20 H20 120.4
C22 C21 C20 120.8(3)
C22 C21 H21 119.6
C20 C21 H21 119.6
C21 C22 C23 120.0(3)
C21 C22 H22 120.0
C23 C22 H22 120.0
C22 C23 C18 120.4(3)
C22 C23 H23 119.8
C18 C23 H23 119.8
O8 C24 C25 123.4(3)
O8 C24 C2 118.0(2)
C25 C24 C2 118.5(3)
C24 C25 H25A 109.5
C24 C25 H25B 109.5
H25A C25 H25B 109.5
C24 C25 H25C 109.5
H25A C25 H25C 109.5
H25B C25 H25C 109.5
C7 C26 H26A 109.5
C7 C26 H26B 109.5
H26A C26 H26B 109.5
C7 C26 H26C 109.5
H26A C26 H26C 109.5
H26B C26 H26C 109.5
N3 C27 C28 112.26(19)
N3 C27 H27A 109.2
C28 C27 H27A 109.2
N3 C27 H27B 109.2
C28 C27 H27B 109.2
H27A C27 H27B 107.9
C29 C28 C33 117.3(2)
C29 C28 C27 120.8(2)
C33 C28 C27 121.9(2)
C30 C29 C28 122.2(3)
C30 C29 H29 118.9
C28 C29 H29 118.9
C29 C30 C31 119.6(3)
C29 C30 H30 120.2
C31 C30 H30 120.2
O9 C31 C30 124.9(3)
O9 C31 C32 115.9(3)
C30 C31 C32 119.2(3)
C33 C32 C31 120.8(3)
C33 C32 H32 119.6
C31 C32 H32 119.6
C32 C33 C28 120.9(3)
C32 C33 H33 119.6
C28 C33 H33 119.6
O9 C34 H34A 109.5
O9 C34 H34B 109.5
H34A C34 H34B 109.5
O9 C34 H34C 109.5
H34A C34 H34C 109.5
H34B C34 H34C 109.5
O10 C35 N5 125.3(2)
O10 C35 C10 116.5(2)
N5 C35 C10 118.1(2)
N5 C36 C38 106.0(2)
N5 C36 C39 109.2(2)
C38 C36 C39 111.0(3)
N5 C36 C37 109.7(2)
C38 C36 C37 110.1(2)
C39 C36 C37 110.8(2)
C36 C37 H37A 109.5
C36 C37 H37B 109.5
H37A C37 H37B 109.5
C36 C37 H37C 109.5
H37A C37 H37C 109.5
H37B C37 H37C 109.5
C36 C38 H38A 109.5
C36 C38 H38B 109.5
H38A C38 H38B 109.5
C36 C38 H38C 109.5
H38A C38 H38C 109.5
H38B C38 H38C 109.5
C36 C39 H39A 109.5
C36 C39 H39B 109.5
H39A C39 H39B 109.5
C36 C39 H39C 109.5
H39A C39 H39C 109.5
H39B C39 H39C 109.5
C2S C1S H1S1 109.5
C2S C1S H1S2 109.5
H1S1 C1S H1S2 109.5
C2S C1S H1S3 109.5
H1S1 C1S H1S3 109.5
H1S2 C1S H1S3 109.5
N1S C2S C1S 178.2(4)
C4S C3S H3S1 109.5
C4S C3S H3S2 109.5
H3S1 C3S H3S2 109.5
C4S C3S H3S3 109.5
H3S1 C3S H3S3 109.5
H3S2 C3S H3S3 109.5
N2S C4S C3S 178.5(6)

loop_
_geom_bond_atom_site_label_1
_geom_bond_atom_site_label_2
_geom_bond_distance
S1 O5 1.4177(19)
S1 O4 1.4183(19)
S1 N1 1.631(2)
S1 C18 1.777(3)
O1 C8 1.437(3)
O1 C2 1.450(3)
O2 C3 1.213(3)
O3 C9 1.224(3)
O6 N4 1.217(3)
O7 N4 1.211(3)
O8 C24 1.201(3)
O9 C31 1.363(3)
O9 C34 1.440(4)
O10 C35 1.229(3)
N1 C17 1.433(3)
N1 C1 1.480(3)
N2 C3 1.354(3)
N2 C4 1.452(3)
N2 C8 1.462(3)
N3 C9 1.374(3)
N3 C10 1.466(3)
N3 C27 1.480(3)
N4 C19 1.471(3)
N5 C35 1.326(3)
N5 C36 1.490(3)
N5 H5 0.8800
C1 C11 1.551(3)
C1 C2 1.562(3)
C1 H1 1.0000
C2 C24 1.522(4)
C2 C3 1.537(4)
C4 C5 1.509(4)
C4 H4A 0.9900
C4 H4B 0.9900
C5 C6 1.521(4)
C5 H5A 0.9900
C5 H5B 0.9900
C6 C7 1.549(3)
C6 H6A 0.9900
C6 H6B 0.9900
C7 C8 1.532(3)
C7 C9 1.534(3)
C7 C26 1.541(3)
C8 C11 1.567(3)
C10 C35 1.544(3)
C10 C11 1.544(3)
C10 H10 1.0000
C11 C12 1.499(3)
C12 C13 1.387(3)
C12 C17 1.391(3)
C13 C14 1.384(4)
C13 H13 0.9500
C14 C15 1.388(4)
C14 H14 0.9500
C15 C16 1.379(4)
C15 H15 0.9500
C16 C17 1.390(3)
C16 H16 0.9500
C18 C23 1.389(4)
C18 C19 1.394(3)
C19 C20 1.377(4)
C20 C21 1.375(4)
C20 H20 0.9500
C21 C22 1.366(4)
C21 H21 0.9500
C22 C23 1.387(4)
C22 H22 0.9500
C23 H23 0.9500
C24 C25 1.483(4)
C25 H25A 0.9800
C25 H25B 0.9800
C25 H25C 0.9800
C26 H26A 0.9800
C26 H26B 0.9800
C26 H26C 0.9800
C27 C28 1.509(3)
C27 H27A 0.9900
C27 H27B 0.9900
C28 C29 1.387(4)
C28 C33 1.398(4)
C29 C30 1.376(4)
C29 H29 0.9500
C30 C31 1.377(4)
C30 H30 0.9500
C31 C32 1.392(4)
C32 C33 1.366(4)
C32 H32 0.9500
C33 H33 0.9500
C34 H34A 0.9800
C34 H34B 0.9800
C34 H34C 0.9800
C36 C38 1.511(4)
C36 C39 1.518(4)
C36 C37 1.525(4)
C37 H37A 0.9800
C37 H37B 0.9800
C37 H37C 0.9800
C38 H38A 0.9800
C38 H38B 0.9800
C38 H38C 0.9800
C39 H39A 0.9800
C39 H39B 0.9800
C39 H39C 0.9800
C1S C2S 1.455(6)
C1S H1S1 0.9801
C1S H1S2 0.9800
C1S H1S3 0.9800
C2S N1S 1.127(5)
C3S C4S 1.419(8)
C3S H3S1 0.9800
C3S H3S2 0.9800
C3S H3S3 0.9800
C4S N2S 1.161(7)

loop_
_geom_hbond_atom_site_label_D
_geom_hbond_atom_site_label_H
_geom_hbond_atom_site_label_A
_geom_hbond_distance_DH
_geom_hbond_distance_HA
_geom_hbond_distance_DA
_geom_hbond_angle_DHA
_geom_hbond_site_symmetry_A
N5 H5 O3 0.88 2.37 3.225(3) 162.9 3_656

loop_
_geom_torsion_atom_site_label_1
_geom_torsion_atom_site_label_2
_geom_torsion_atom_site_label_3
_geom_torsion_atom_site_label_4
_geom_torsion
O5 S1 N1 C17 -33.2(2)
O4 S1 N1 C17 -163.7(2)
C18 S1 N1 C17 84.1(2)
O5 S1 N1 C1 174.13(16)
O4 S1 N1 C1 43.61(19)
C18 S1 N1 C1 -68.59(19)
C17 N1 C1 C11 6.7(2)
S1 N1 C1 C11 164.00(14)
C17 N1 C1 C2 118.6(2)
S1 N1 C1 C2 -84.1(2)
C8 O1 C2 C24 177.66(19)
C8 O1 C2 C3 -52.34(18)
C8 O1 C2 C1 56.14(19)
N1 C1 C2 O1 -140.74(19)
C11 C1 C2 O1 -27.4(2)
N1 C1 C2 C24 102.3(2)
C11 C1 C2 C24 -144.4(2)
N1 C1 C2 C3 -36.6(3)
C11 C1 C2 C3 76.8(2)
C4 N2 C3 O2 -6.4(4)
C8 N2 C3 O2 178.8(2)
C4 N2 C3 C2 171.2(2)
C8 N2 C3 C2 -3.6(2)
O1 C2 C3 O2 -147.3(2)
C24 C2 C3 O2 -26.9(4)
C1 C2 C3 O2 108.0(3)
O1 C2 C3 N2 35.2(2)
C24 C2 C3 N2 155.6(2)
C1 C2 C3 N2 -69.5(2)
C3 N2 C4 C5 142.2(2)
C8 N2 C4 C5 -43.8(3)
N2 C4 C5 C6 54.3(3)
C4 C5 C6 C7 -62.2(3)
C5 C6 C7 C8 50.4(3)
C5 C6 C7 C9 174.8(2)
C5 C6 C7 C26 -70.6(3)
C2 O1 C8 N2 50.14(18)
C2 O1 C8 C7 172.27(18)
C2 O1 C8 C11 -62.96(19)
C3 N2 C8 O1 -29.6(2)
C4 N2 C8 O1 155.6(2)
C3 N2 C8 C7 -151.9(2)
C4 N2 C8 C7 33.4(3)
C3 N2 C8 C11 74.9(2)
C4 N2 C8 C11 -99.9(2)
C9 C7 C8 O1 91.6(2)
C26 C7 C8 O1 -26.5(3)
C6 C7 C8 O1 -147.96(19)
C9 C7 C8 N2 -153.41(19)
C26 C7 C8 N2 88.5(2)
C6 C7 C8 N2 -33.0(3)
C9 C7 C8 C11 -23.2(3)
C26 C7 C8 C11 -141.4(2)
C6 C7 C8 C11 97.2(2)
C10 N3 C9 O3 177.7(2)
C27 N3 C9 O3 23.1(3)
C10 N3 C9 C7 0.9(3)
C27 N3 C9 C7 -153.7(2)
C8 C7 C9 O3 178.5(2)
C26 C7 C9 O3 -61.5(3)
C6 C7 C9 O3 55.8(3)
C8 C7 C9 N3 -4.6(3)
C26 C7 C9 N3 115.4(2)
C6 C7 C9 N3 -127.3(2)
C9 N3 C10 C35 152.5(2)
C27 N3 C10 C35 -53.0(3)
C9 N3 C10 C11 30.3(3)
C27 N3 C10 C11 -175.16(19)
N3 C10 C11 C12 79.3(2)
C35 C10 C11 C12 -46.8(3)
N3 C10 C11 C1 -160.64(18)
C35 C10 C11 C1 73.3(2)
N3 C10 C11 C8 -53.5(2)
C35 C10 C11 C8 -179.56(18)
N1 C1 C11 C12 -8.2(2)
C2 C1 C11 C12 -128.18(19)
N1 C1 C11 C10 -136.70(19)
C2 C1 C11 C10 103.3(2)
N1 C1 C11 C8 110.67(19)
C2 C1 C11 C8 -9.3(2)
O1 C8 C11 C12 154.23(19)
N2 C8 C11 C12 48.6(3)
C7 C8 C11 C12 -83.1(3)
O1 C8 C11 C10 -71.0(2)
N2 C8 C11 C10 -176.64(18)
C7 C8 C11 C10 51.7(3)
O1 C8 C11 C1 43.8(2)
N2 C8 C11 C1 -61.8(2)
C7 C8 C11 C1 166.5(2)
C10 C11 C12 C13 -52.6(3)
C1 C11 C12 C13 -175.8(2)
C8 C11 C12 C13 76.8(3)
C10 C11 C12 C17 130.4(2)
C1 C11 C12 C17 7.2(2)
C8 C11 C12 C17 -100.2(2)
C17 C12 C13 C14 1.5(3)
C11 C12 C13 C14 -175.2(2)
C12 C13 C14 C15 1.3(4)
C13 C14 C15 C16 -1.9(4)
C14 C15 C16 C17 -0.5(4)
C15 C16 C17 C12 3.4(3)
C15 C16 C17 N1 179.4(2)
C13 C12 C17 C16 -4.0(3)
C11 C12 C17 C16 173.4(2)
C13 C12 C17 N1 179.34(19)
C11 C12 C17 N1 -3.3(3)
C1 N1 C17 C16 -178.8(2)
S1 N1 C17 C16 26.6(3)
C1 N1 C17 C12 -2.4(2)
S1 N1 C17 C12 -156.94(17)
O5 S1 C18 C23 -158.94(19)
O4 S1 C18 C23 -27.4(2)
N1 S1 C18 C23 84.1(2)
O5 S1 C18 C19 18.4(2)
O4 S1 C18 C19 149.9(2)
N1 S1 C18 C19 -98.6(2)
C23 C18 C19 C20 -1.6(4)
S1 C18 C19 C20 -179.0(2)
C23 C18 C19 N4 177.0(2)
S1 C18 C19 N4 -0.3(4)
O7 N4 C19 C20 78.2(3)
O6 N4 C19 C20 -98.6(3)
O7 N4 C19 C18 -100.5(3)
O6 N4 C19 C18 82.7(3)
C18 C19 C20 C21 0.2(4)
N4 C19 C20 C21 -178.5(3)
C19 C20 C21 C22 1.2(5)
C20 C21 C22 C23 -1.2(5)
C21 C22 C23 C18 -0.3(4)
C19 C18 C23 C22 1.7(4)
S1 C18 C23 C22 179.1(2)
O1 C2 C24 O8 -74.6(3)
C3 C2 C24 O8 169.0(2)
C1 C2 C24 O8 37.9(3)
O1 C2 C24 C25 102.3(3)
C3 C2 C24 C25 -14.0(4)
C1 C2 C24 C25 -145.1(3)
C9 N3 C27 C28 82.6(3)
C10 N3 C27 C28 -74.1(3)
N3 C27 C28 C29 103.8(3)
N3 C27 C28 C33 -76.6(3)
C33 C28 C29 C30 -1.0(4)
C27 C28 C29 C30 178.6(2)
C28 C29 C30 C31 0.3(4)
C34 O9 C31 C30 4.5(4)
C34 O9 C31 C32 -174.9(3)
C29 C30 C31 O9 -178.5(3)
C29 C30 C31 C32 0.9(5)
O9 C31 C32 C33 178.1(3)
C30 C31 C32 C33 -1.3(5)
C31 C32 C33 C28 0.6(5)
C29 C28 C33 C32 0.5(4)
C27 C28 C33 C32 -179.1(3)
C36 N5 C35 O10 6.2(4)
C36 N5 C35 C10 -168.9(2)
N3 C10 C35 O10 151.7(2)
C11 C10 C35 O10 -83.4(3)
N3 C10 C35 N5 -32.8(3)
C11 C10 C35 N5 92.1(3)
C35 N5 C36 C38 177.4(3)
C35 N5 C36 C39 57.8(3)
C35 N5 C36 C37 -63.8(3)
